data_2241452
loop_
_publ_author_name
'Amarante, Tatiana R.'
'Gon\,calves, Isabel S.'
'Almeida Paz, Filipe A.'

_publ_section_title
;
 Crystal structure of an organic--inorganic supramolecular salt based on a
 4,4'-methylenebis(3,5-dimethyl-1<i>H</i>-pyrazol-2-ium) cation and a
 \b-octamolybdate anion
;
_journal_issue 2
_journal_name_full 'Acta Crystallographica Section E'
_journal_page_first 124
_journal_page_last 127
_journal_paper_doi 10.1107/S2056989015024524
_journal_volume 72
_journal_year 2016
_chemical_formula_iupac '(C11 H18 N4) [Mo8 O26]'
_chemical_formula_moiety '2(C11 H18 N4 2+), Mo8 O26 4-'
_chemical_formula_sum 'C22 H36 Mo8 N8 O26'
_chemical_formula_weight 1596.11
_chemical_name_systematic
;
Bis[4,4'-methylenebis(3,5-dimethyl-1<i>H</i>-pyrazol-2-ium)] \b-octamolybdate
;
_space_group_crystal_system triclinic
_space_group_IT_number 2
_space_group_name_Hall '-P 1'
_space_group_name_H-M_alt 'P -1'
_symmetry_space_group_name_Hall '-P 1'
_symmetry_space_group_name_H-M 'P -1'
_atom_sites_solution_hydrogens mixed
_audit_creation_method 'SHELXL-2014/6, manual editing plus enCIFer'
_cell_angle_alpha 113.343(3)
_cell_angle_beta 110.629(4)
_cell_angle_gamma 96.540(4)
_cell_formula_units_Z 1
_cell_length_a 8.6394(10)
_cell_length_b 12.0694(13)
_cell_length_c 12.2249(14)
_cell_measurement_reflns_used 9149
_cell_measurement_temperature 180(2)
_cell_measurement_theta_max 28.99
_cell_measurement_theta_min 2.53
_cell_volume 1046.6(2)
_computing_cell_refinement
;
SAINT (Bruker, 2012)
;
_computing_data_collection
;
APEX2 (Bruker, 2012)
;
_computing_data_reduction
;
SAINT (Bruker, 2012)
;
_computing_molecular_graphics
;
DIAMOND (Brandenburg, 1999)
;
_computing_publication_material
;
SHELXL2014 (Sheldrick, 2015b)
;
_computing_structure_refinement
;
SHELXL2014 (Sheldrick, 2015b)
;
_computing_structure_solution
;
SHELXT (Sheldrick, 2015a)
;
_diffrn_ambient_temperature 180(2)
_diffrn_detector_area_resol_mean 10.4167
_diffrn_measured_fraction_theta_full 0.997
_diffrn_measured_fraction_theta_max 0.994
_diffrn_measurement_device_type 'Bruker D8 QUEST'
_diffrn_measurement_method '\w / \f scans'
_diffrn_radiation_monochromator 'Multi-layer X-ray mirror'
_diffrn_radiation_source 'Sealed tube'
_diffrn_radiation_type MoK\a
_diffrn_radiation_wavelength 0.71073
_diffrn_reflns_av_R_equivalents 0.0315
_diffrn_reflns_limit_h_max 11
_diffrn_reflns_limit_h_min -11
_diffrn_reflns_limit_k_max 15
_diffrn_reflns_limit_k_min -16
_diffrn_reflns_limit_l_max 16
_diffrn_reflns_limit_l_min -16
_diffrn_reflns_number 58761
_diffrn_reflns_theta_full 25.242
_diffrn_reflns_theta_max 29.128
_diffrn_reflns_theta_min 3.562
_diffrn_standards_number 0
_exptl_absorpt_coefficient_mu 2.415
_exptl_absorpt_correction_T_max 0.7458
_exptl_absorpt_correction_T_min 0.5953
_exptl_absorpt_correction_type multi-scan
_exptl_absorpt_process_details
;
(SADABS; Bruker, 2001)
;
_exptl_crystal_colour Colourless
_exptl_crystal_density_diffrn 2.532
_exptl_crystal_description Plate
_exptl_crystal_F_000 768
_exptl_crystal_size_max 0.280
_exptl_crystal_size_mid 0.180
_exptl_crystal_size_min 0.150
_refine_diff_density_max 0.448
_refine_diff_density_min -0.380
_refine_ls_extinction_method none
_refine_ls_goodness_of_fit_ref 1.050
_refine_ls_hydrogen_treatment mixed
_refine_ls_matrix_type full
_refine_ls_number_parameters 305
_refine_ls_number_reflns 5605
_refine_ls_number_restraints 4
_refine_ls_restrained_S_all 1.050
_refine_ls_R_factor_all 0.0329
_refine_ls_R_factor_gt 0.0207
_refine_ls_shift/su_max 0.002
_refine_ls_shift/su_mean 0.000
_refine_ls_structure_factor_coef Fsqd
_refine_ls_weighting_details 'w=1/[\s^2^(Fo^2^)+(0.0188P)^2^+0.8837P] where P=(Fo^2^+2Fc^2^)/3'
_refine_ls_weighting_scheme calc
_refine_ls_wR_factor_gt 0.0418
_refine_ls_wR_factor_ref 0.0449
_reflns_number_gt 4669
_reflns_number_total 5605
_reflns_threshold_expression 'I > 2\s(I)'
_cod_data_source_file gk2651sup1.cif
_cod_data_source_block I
_cod_database_code 2241452
_shelx_space_group_comment
;
The symmetry employed for this shelxl refinement is uniquely defined
by the following loop, which should always be used as a source of
symmetry information in preference to the above space-group names.
They are only intended as comments.
;
_shelx_estimated_absorpt_t_min 0.551
_shelx_estimated_absorpt_t_max 0.713
_shelxl_version_number 2014/6

loop_
_space_group_symop_operation_xyz
'x, y, z'
'-x, -y, -z'

loop_
_atom_site_type_symbol
_atom_site_label
_atom_site_fract_x
_atom_site_fract_y
_atom_site_fract_z
_atom_site_U_iso_or_equiv
_atom_site_adp_type
_atom_site_calc_flag
_atom_site_occupancy
Mo Mo1 -0.21482(2) 0.51375(2) 0.44384(2) 0.01325(5) Uani d 1
Mo Mo2 -0.03289(2) 0.47766(2) 0.25116(2) 0.01588(5) Uani d 1
Mo Mo3 0.09806(2) 0.76466(2) 0.66882(2) 0.01539(5) Uani d 1
Mo Mo4 0.29881(2) 0.72827(2) 0.48193(2) 0.01568(5) Uani d 1
O O1 0.03817(17) 0.59486(13) 0.47061(13) 0.0144(3) Uani d 1
O O2 0.20451(18) 0.57180(14) 0.31700(14) 0.0173(3) Uani d 1
O O3 0.5019(2) 0.78869(15) 0.50477(16) 0.0241(3) Uani d 1
O O4 0.30714(18) 0.80224(14) 0.65515(14) 0.0181(3) Uani d 1
O O5 0.1782(2) 0.81272(15) 0.42422(15) 0.0231(3) Uani d 1
O O6 0.1581(2) 0.85684(15) 0.83252(15) 0.0250(4) Uani d 1
O O7 -0.10203(18) 0.63200(13) 0.63336(13) 0.0154(3) Uani d 1
O O8 -0.0215(2) 0.83770(14) 0.59176(15) 0.0221(3) Uani d 1
O O9 -0.37025(18) 0.41295(14) 0.45016(14) 0.0171(3) Uani d 1
O O10 -0.32215(19) 0.60161(14) 0.38551(14) 0.0194(3) Uani d 1
O O11 -0.20542(18) 0.39078(13) 0.28676(13) 0.0158(3) Uani d 1
O O12 -0.0557(2) 0.35530(15) 0.10928(15) 0.0250(4) Uani d 1
O O13 -0.1414(2) 0.57098(15) 0.20309(16) 0.0240(3) Uani d 1
N N1 0.3125(3) 0.17745(19) -0.33840(19) 0.0245(4) Uani d 1
H H1 0.327(3) 0.200(2) -0.400(2) 0.037 Uiso d 1
N N2 0.1581(3) 0.15545(18) -0.33513(19) 0.0236(4) Uani d 1
H H2 0.065(2) 0.170(3) -0.391(2) 0.035 Uiso d 1
N N3 0.2863(2) 0.27594(18) 0.22445(18) 0.0216(4) Uani d 1
H H3 0.242(3) 0.280(2) 0.285(2) 0.032 Uiso d 1
N N4 0.3249(2) 0.37686(18) 0.20751(19) 0.0222(4) Uani d 1
H H4 0.302(3) 0.4503(16) 0.255(2) 0.033 Uiso d 1
C C1 0.6179(3) 0.2024(3) -0.2101(3) 0.0315(6) Uani d 1
H H1A 0.6526 0.2767 -0.2201 0.047 Uiso calc 1
H H1B 0.6313 0.1287 -0.2749 0.047 Uiso calc 1
H H1C 0.6910 0.2175 -0.1205 0.047 Uiso calc 1
C C2 0.4340(3) 0.1784(2) -0.2327(2) 0.0208(5) Uani d 1
C C3 0.3525(3) 0.1549(2) -0.1608(2) 0.0167(4) Uani d 1
C C4 0.1777(3) 0.1416(2) -0.2286(2) 0.0190(4) Uani d 1
C C5 0.0296(3) 0.1179(2) -0.1979(2) 0.0279(5) Uani d 1
H H5A -0.0785 0.0794 -0.2794 0.042 Uiso calc 1
H H5B 0.0260 0.1980 -0.1351 0.042 Uiso calc 1
H H5C 0.0434 0.0607 -0.1587 0.042 Uiso calc 1
C C6 0.4344(3) 0.1463(2) -0.0344(2) 0.0188(4) Uani d 1
H H6A 0.5618 0.1776 0.0017 0.023 Uiso calc 1
H H6B 0.4039 0.0565 -0.0549 0.023 Uiso calc 1
C C7 0.2913(3) 0.0554(2) 0.1437(2) 0.0265(5) Uani d 1
H H7A 0.2436 0.0594 0.2065 0.040 Uiso calc 1
H H7B 0.4020 0.0367 0.1703 0.040 Uiso calc 1
H H7C 0.2101 -0.0113 0.0548 0.040 Uiso calc 1
C C8 0.3187(3) 0.1786(2) 0.1426(2) 0.0181(4) Uani d 1
C C9 0.3792(3) 0.2204(2) 0.0700(2) 0.0167(4) Uani d 1
C C10 0.3814(3) 0.3458(2) 0.1134(2) 0.0194(4) Uani d 1
C C11 0.4314(3) 0.4388(2) 0.0725(2) 0.0280(5) Uani d 1
H H11A 0.4545 0.5243 0.1415 0.042 Uiso calc 1
H H11B 0.3371 0.4233 -0.0105 0.042 Uiso calc 1
H H11C 0.5359 0.4305 0.0594 0.042 Uiso calc 1

loop_
_atom_site_aniso_label
_atom_site_aniso_U_11
_atom_site_aniso_U_22
_atom_site_aniso_U_33
_atom_site_aniso_U_12
_atom_site_aniso_U_13
_atom_site_aniso_U_23
Mo1 0.01265(9) 0.01485(9) 0.01065(9) 0.00461(7) 0.00402(7) 0.00530(7)
Mo2 0.01593(9) 0.01973(10) 0.01075(9) 0.00480(7) 0.00481(7) 0.00702(7)
Mo3 0.01680(9) 0.01357(9) 0.01255(9) 0.00375(7) 0.00645(7) 0.00330(7)
Mo4 0.01521(9) 0.01665(10) 0.01562(9) 0.00504(7) 0.00687(7) 0.00775(7)
O1 0.0138(7) 0.0161(7) 0.0114(7) 0.0040(6) 0.0047(6) 0.0055(6)
O2 0.0176(7) 0.0210(8) 0.0145(7) 0.0060(6) 0.0081(6) 0.0083(6)
O3 0.0201(8) 0.0265(9) 0.0267(9) 0.0054(7) 0.0115(7) 0.0127(7)
O4 0.0158(7) 0.0176(8) 0.0151(7) 0.0020(6) 0.0045(6) 0.0050(6)
O5 0.0253(8) 0.0244(9) 0.0235(8) 0.0106(7) 0.0105(7) 0.0139(7)
O6 0.0301(9) 0.0218(8) 0.0158(8) 0.0046(7) 0.0092(7) 0.0036(7)
O7 0.0154(7) 0.0162(7) 0.0121(7) 0.0039(6) 0.0061(6) 0.0044(6)
O8 0.0229(8) 0.0200(8) 0.0229(8) 0.0075(7) 0.0098(7) 0.0094(7)
O9 0.0145(7) 0.0192(8) 0.0156(7) 0.0049(6) 0.0051(6) 0.0075(6)
O10 0.0193(8) 0.0207(8) 0.0182(8) 0.0082(6) 0.0067(6) 0.0098(6)
O11 0.0147(7) 0.0175(8) 0.0112(7) 0.0039(6) 0.0038(6) 0.0049(6)
O12 0.0259(9) 0.0284(9) 0.0159(8) 0.0052(7) 0.0085(7) 0.0072(7)
O13 0.0219(8) 0.0309(9) 0.0236(8) 0.0101(7) 0.0081(7) 0.0177(7)
N1 0.0309(11) 0.0266(11) 0.0215(10) 0.0096(9) 0.0126(9) 0.0151(9)
N2 0.0243(10) 0.0250(11) 0.0203(10) 0.0107(8) 0.0055(8) 0.0123(8)
N3 0.0214(10) 0.0241(10) 0.0181(9) 0.0042(8) 0.0127(8) 0.0059(8)
N4 0.0198(10) 0.0206(10) 0.0201(10) 0.0071(8) 0.0083(8) 0.0042(8)
C1 0.0293(13) 0.0458(16) 0.0349(14) 0.0136(12) 0.0208(12) 0.0265(13)
C2 0.0255(12) 0.0210(12) 0.0194(11) 0.0087(9) 0.0107(9) 0.0115(9)
C3 0.0201(11) 0.0164(11) 0.0150(10) 0.0071(8) 0.0089(9) 0.0069(8)
C4 0.0215(11) 0.0148(11) 0.0199(11) 0.0074(9) 0.0084(9) 0.0074(9)
C5 0.0215(12) 0.0335(14) 0.0304(13) 0.0101(10) 0.0128(10) 0.0148(11)
C6 0.0214(11) 0.0247(12) 0.0178(11) 0.0103(9) 0.0121(9) 0.0127(9)
C7 0.0346(14) 0.0221(12) 0.0201(12) 0.0007(10) 0.0132(10) 0.0084(10)
C8 0.0157(10) 0.0216(11) 0.0131(10) 0.0028(8) 0.0058(8) 0.0057(9)
C9 0.0132(10) 0.0215(11) 0.0136(10) 0.0041(8) 0.0049(8) 0.0078(9)
C10 0.0143(10) 0.0237(12) 0.0156(10) 0.0051(8) 0.0029(8) 0.0083(9)
C11 0.0323(13) 0.0220(12) 0.0236(12) 0.0038(10) 0.0048(10) 0.0125(10)

loop_
_atom_type_symbol
_atom_type_description
_atom_type_scat_dispersion_real
_atom_type_scat_dispersion_imag
_atom_type_scat_source
C C 0.0033 0.0016 'International Tables Vol C Tables 4.2.6.8 and 6.1.1.4'
H H 0.0000 0.0000 'International Tables Vol C Tables 4.2.6.8 and 6.1.1.4'
N N 0.0061 0.0033 'International Tables Vol C Tables 4.2.6.8 and 6.1.1.4'
O O 0.0106 0.0060 'International Tables Vol C Tables 4.2.6.8 and 6.1.1.4'
Mo Mo -1.6832 0.6857 'International Tables Vol C Tables 4.2.6.8 and 6.1.1.4'

loop_
_geom_angle_atom_site_label_1
_geom_angle_atom_site_label_2
_geom_angle_atom_site_label_3
_geom_angle_site_symmetry_1
_geom_angle_site_symmetry_3
_geom_angle
O10 Mo1 O9 . . 104.79(7)
O10 Mo1 O11 . . 101.71(7)
O9 Mo1 O11 . . 97.75(6)
O10 Mo1 O7 . . 100.07(7)
O9 Mo1 O7 . . 96.20(6)
O11 Mo1 O7 . . 150.11(6)
O10 Mo1 O1 . . 99.34(7)
O9 Mo1 O1 . . 155.85(6)
O11 Mo1 O1 . . 78.04(6)
O7 Mo1 O1 . . 78.43(6)
O10 Mo1 O1 . 2_566 174.00(6)
O9 Mo1 O1 . 2_566 81.15(6)
O11 Mo1 O1 . 2_566 78.01(5)
O7 Mo1 O1 . 2_566 78.19(5)
O1 Mo1 O1 . 2_566 74.70(6)
O10 Mo1 Mo2 . . 89.83(5)
O9 Mo1 Mo2 . . 134.21(5)
O11 Mo1 Mo2 . . 36.46(4)
O7 Mo1 Mo2 . . 124.12(4)
O1 Mo1 Mo2 . . 45.69(4)
O1 Mo1 Mo2 2_566 . 86.48(3)
O10 Mo1 Mo3 . . 89.84(5)
O9 Mo1 Mo3 . . 132.50(5)
O11 Mo1 Mo3 . . 123.58(4)
O7 Mo1 Mo3 . . 36.33(4)
O1 Mo1 Mo3 . . 45.54(4)
O1 Mo1 Mo3 2_566 . 85.40(4)
Mo2 Mo1 Mo3 . . 89.640(10)
O13 Mo2 O12 . . 105.61(8)
O13 Mo2 O2 . . 101.67(7)
O12 Mo2 O2 . . 99.58(7)
O13 Mo2 O11 . . 99.61(7)
O12 Mo2 O11 . . 99.06(7)
O2 Mo2 O11 . . 146.63(6)
O13 Mo2 O1 . . 95.07(7)
O12 Mo2 O1 . . 159.06(7)
O2 Mo2 O1 . . 78.95(5)
O11 Mo2 O1 . . 73.82(5)
O13 Mo2 O7 . 2_566 165.12(6)
O12 Mo2 O7 . 2_566 87.62(6)
O2 Mo2 O7 . 2_566 82.35(6)
O11 Mo2 O7 . 2_566 71.04(5)
O1 Mo2 O7 . 2_566 71.46(5)
O13 Mo2 Mo1 . . 86.49(5)
O12 Mo2 Mo1 . . 134.42(6)
O2 Mo2 Mo1 . . 121.20(4)
O11 Mo2 Mo1 . . 35.40(4)
O1 Mo2 Mo1 . . 42.24(4)
O7 Mo2 Mo1 2_566 . 79.26(3)
O6 Mo3 O8 . . 104.89(8)
O6 Mo3 O4 . . 102.17(7)
O8 Mo3 O4 . . 101.97(7)
O6 Mo3 O7 . . 97.97(7)
O8 Mo3 O7 . . 96.88(7)
O4 Mo3 O7 . . 147.68(6)
O6 Mo3 O1 . . 161.95(7)
O8 Mo3 O1 . . 92.20(6)
O4 Mo3 O1 . . 79.39(6)
O7 Mo3 O1 . . 73.84(5)
O6 Mo3 O11 . 2_566 90.45(7)
O8 Mo3 O11 . 2_566 162.37(6)
O4 Mo3 O11 . 2_566 82.78(6)
O7 Mo3 O11 . 2_566 71.98(5)
O1 Mo3 O11 . 2_566 71.81(5)
O6 Mo3 Mo1 . . 133.10(6)
O8 Mo3 Mo1 . . 84.13(5)
O4 Mo3 Mo1 . . 121.16(4)
O7 Mo3 Mo1 . . 35.26(4)
O1 Mo3 Mo1 . . 41.77(3)
O11 Mo3 Mo1 2_566 . 78.97(4)
O3 Mo4 O5 . . 105.36(8)
O3 Mo4 O4 . . 105.00(7)
O5 Mo4 O4 . . 96.53(7)
O3 Mo4 O2 . . 104.14(7)
O5 Mo4 O2 . . 97.61(7)
O4 Mo4 O2 . . 142.75(6)
O3 Mo4 O9 . 2_566 94.00(6)
O5 Mo4 O9 . 2_566 160.64(7)
O4 Mo4 O9 . 2_566 78.01(6)
O2 Mo4 O9 . 2_566 77.29(6)
Mo1 O1 Mo2 . . 92.07(5)
Mo1 O1 Mo3 . . 92.69(5)
Mo2 O1 Mo3 . . 160.42(7)
Mo1 O1 Mo1 . 2_566 105.30(6)
Mo2 O1 Mo1 . 2_566 99.34(5)
Mo3 O1 Mo1 . 2_566 97.70(5)
Mo2 O2 Mo4 . . 116.88(7)
Mo3 O4 Mo4 . . 117.46(7)
Mo1 O7 Mo3 . . 108.41(7)
Mo1 O7 Mo2 . 2_566 108.04(6)
Mo3 O7 Mo2 . 2_566 103.79(6)
Mo1 O9 Mo4 . 2_566 120.16(7)
Mo1 O11 Mo2 . . 108.13(7)
Mo1 O11 Mo3 . 2_566 109.11(6)
Mo2 O11 Mo3 . 2_566 106.18(6)
C2 N1 N2 . . 109.03(18)
C2 N1 H1 . . 128.8(17)
N2 N1 H1 . . 121.5(17)
C4 N2 N1 . . 109.52(18)
C4 N2 H2 . . 129.5(17)
N1 N2 H2 . . 119.3(17)
N4 N3 C8 . . 109.53(18)
N4 N3 H3 . . 120.5(16)
C8 N3 H3 . . 129.9(16)
N3 N4 C10 . . 109.06(18)
N3 N4 H4 . . 118.4(16)
C10 N4 H4 . . 132.4(16)
C2 C1 H1A . . 109.5
C2 C1 H1B . . 109.5
H1A C1 H1B . . 109.5
C2 C1 H1C . . 109.5
H1A C1 H1C . . 109.5
H1B C1 H1C . . 109.5
N1 C2 C3 . . 107.6(2)
N1 C2 C1 . . 120.7(2)
C3 C2 C1 . . 131.8(2)
C2 C3 C4 . . 106.25(19)
C2 C3 C6 . . 127.50(19)
C4 C3 C6 . . 126.25(19)
N2 C4 C3 . . 107.61(19)
N2 C4 C5 . . 121.7(2)
C3 C4 C5 . . 130.7(2)
C4 C5 H5A . . 109.5
C4 C5 H5B . . 109.5
H5A C5 H5B . . 109.5
C4 C5 H5C . . 109.5
H5A C5 H5C . . 109.5
H5B C5 H5C . . 109.5
C3 C6 C9 . . 113.56(17)
C3 C6 H6A . . 108.9
C9 C6 H6A . . 108.9
C3 C6 H6B . . 108.9
C9 C6 H6B . . 108.9
H6A C6 H6B . . 107.7
C8 C7 H7A . . 109.5
C8 C7 H7B . . 109.5
H7A C7 H7B . . 109.5
C8 C7 H7C . . 109.5
H7A C7 H7C . . 109.5
H7B C7 H7C . . 109.5
N3 C8 C9 . . 107.23(19)
N3 C8 C7 . . 120.65(19)
C9 C8 C7 . . 132.1(2)
C10 C9 C8 . . 106.44(19)
C10 C9 C6 . . 126.00(19)
C8 C9 C6 . . 127.6(2)
N4 C10 C9 . . 107.7(2)
N4 C10 C11 . . 121.0(2)
C9 C10 C11 . . 131.3(2)
C10 C11 H11A . . 109.5
C10 C11 H11B . . 109.5
H11A C11 H11B . . 109.5
C10 C11 H11C . . 109.5
H11A C11 H11C . . 109.5
H11B C11 H11C . . 109.5

loop_
_geom_bond_atom_site_label_1
_geom_bond_atom_site_label_2
_geom_bond_site_symmetry_2
_geom_bond_distance
Mo1 O10 . 1.6883(14)
Mo1 O9 . 1.7506(15)
Mo1 O11 . 1.9431(14)
Mo1 O7 . 1.9561(14)
Mo1 O1 . 2.1441(14)
Mo1 O1 2_566 2.3577(14)
Mo1 Mo2 . 3.1874(4)
Mo1 Mo3 . 3.2153(4)
Mo2 O13 . 1.6939(15)
Mo2 O12 . 1.7005(16)
Mo2 O2 . 1.9304(15)
Mo2 O11 . 1.9933(15)
Mo2 O1 . 2.2824(14)
Mo2 O7 2_566 2.4033(14)
Mo3 O6 . 1.6984(15)
Mo3 O8 . 1.7063(15)
Mo3 O4 . 1.8928(15)
Mo3 O7 . 2.0078(15)
Mo3 O1 . 2.2975(14)
Mo3 O11 2_566 2.3502(14)
Mo4 O3 . 1.6999(15)
Mo4 O5 . 1.7077(15)
Mo4 O4 . 1.9147(15)
Mo4 O2 . 1.9416(15)
Mo4 O9 2_566 2.2304(15)
O1 Mo1 2_566 2.3577(14)
O7 Mo2 2_566 2.4033(14)
O9 Mo4 2_566 2.2304(15)
O11 Mo3 2_566 2.3502(14)
N1 C2 . 1.342(3)
N1 N2 . 1.347(3)
N1 H1 . 0.935(10)
N2 C4 . 1.332(3)
N2 H2 . 0.935(10)
N3 N4 . 1.339(3)
N3 C8 . 1.342(3)
N3 H3 . 0.937(10)
N4 C10 . 1.341(3)
N4 H4 . 0.937(10)
C1 C2 . 1.485(3)
C1 H1A . 0.9800
C1 H1B . 0.9800
C1 H1C . 0.9800
C2 C3 . 1.391(3)
C3 C4 . 1.397(3)
C3 C6 . 1.508(3)
C4 C5 . 1.484(3)
C5 H5A . 0.9800
C5 H5B . 0.9800
C5 H5C . 0.9800
C6 C9 . 1.509(3)
C6 H6A . 0.9900
C6 H6B . 0.9900
C7 C8 . 1.485(3)
C7 H7A . 0.9800
C7 H7B . 0.9800
C7 H7C . 0.9800
C8 C9 . 1.393(3)
C9 C10 . 1.386(3)
C10 C11 . 1.477(3)
C11 H11A . 0.9800
C11 H11B . 0.9800
C11 H11C . 0.9800

loop_
_geom_hbond_atom_site_label_D
_geom_hbond_atom_site_label_H
_geom_hbond_atom_site_label_A
_geom_hbond_site_symmetry_A
_geom_hbond_distance_DH
_geom_hbond_distance_HA
_geom_hbond_distance_DA
_geom_hbond_angle_DHA
N1 H1 O10 2_565 0.94 2.34 2.941(2) 122
N2 H2 O5 2_565 0.94 2.05 2.852(2) 143
N2 H2 O8 2_565 0.94 2.31 2.977(2) 127
N3 H3 O7 2_566 0.94 1.97 2.759(2) 141
N4 H4 O2 . 0.94 1.81 2.730(2) 166

loop_
_geom_torsion_atom_site_label_1
_geom_torsion_atom_site_label_2
_geom_torsion_atom_site_label_3
_geom_torsion_atom_site_label_4
_geom_torsion_site_symmetry_1
_geom_torsion_site_symmetry_4
_geom_torsion
O6 Mo3 O4 Mo4 . . -175.31(8)
O8 Mo3 O4 Mo4 . . -66.98(9)
O7 Mo3 O4 Mo4 . . 57.37(15)
O1 Mo3 O4 Mo4 . . 23.03(8)
O11 Mo3 O4 Mo4 2_566 . 95.79(8)
Mo1 Mo3 O4 Mo4 . . 23.37(10)
O10 Mo1 O9 Mo4 . 2_566 178.98(8)
O11 Mo1 O9 Mo4 . 2_566 74.63(8)
O7 Mo1 O9 Mo4 . 2_566 -78.87(8)
O1 Mo1 O9 Mo4 . 2_566 -3.4(2)
O1 Mo1 O9 Mo4 2_566 2_566 -1.88(7)
Mo2 Mo1 O9 Mo4 . 2_566 74.35(9)
Mo3 Mo1 O9 Mo4 . 2_566 -77.24(9)
C2 N1 N2 C4 . . -0.2(3)
C8 N3 N4 C10 . . 0.6(2)
N2 N1 C2 C3 . . 0.6(3)
N2 N1 C2 C1 . . -179.2(2)
N1 C2 C3 C4 . . -0.7(2)
C1 C2 C3 C4 . . 179.0(2)
N1 C2 C3 C6 . . 179.8(2)
C1 C2 C3 C6 . . -0.4(4)
N1 N2 C4 C3 . . -0.2(2)
N1 N2 C4 C5 . . 179.2(2)
C2 C3 C4 N2 . . 0.6(2)
C6 C3 C4 N2 . . -179.9(2)
C2 C3 C4 C5 . . -178.8(2)
C6 C3 C4 C5 . . 0.7(4)
C2 C3 C6 C9 . . 133.1(2)
C4 C3 C6 C9 . . -46.3(3)
N4 N3 C8 C9 . . -0.5(2)
N4 N3 C8 C7 . . 178.4(2)
N3 C8 C9 C10 . . 0.3(2)
C7 C8 C9 C10 . . -178.5(2)
N3 C8 C9 C6 . . 179.6(2)
C7 C8 C9 C6 . . 0.7(4)
C3 C6 C9 C10 . . -50.6(3)
C3 C6 C9 C8 . . 130.3(2)
N3 N4 C10 C9 . . -0.4(2)
N3 N4 C10 C11 . . 179.19(19)
C8 C9 C10 N4 . . 0.0(2)
C6 C9 C10 N4 . . -179.2(2)
C8 C9 C10 C11 . . -179.5(2)
C6 C9 C10 C11 . . 1.3(4)

_cod_database_fobs_code 2241452
